data_4131792
loop_
_publ_author_name
'Kiel, Gavin R.'
'Patel, Sajan C.'
'Smith, Patrick W.'
'Levine, Daniel S.'
'Tilley, T. Don'

_publ_section_title
;
 Expanded Helicenes: A General Synthetic Strategy and Remarkable
 Supramolecular and Solid-State Behavior.
;
_journal_issue 51
_journal_name_full 'Journal of the American Chemical Society'
_journal_page_first 18456
_journal_page_last 18459
_journal_paper_doi 10.1021/jacs.7b10902
_journal_volume 139
_journal_year 2017
_chemical_formula_moiety 'C78 H66 O4 Se3, 2(C H2 Cl2)'
_chemical_formula_sum 'C80 H70 Cl4 O4 Se3'
_chemical_formula_weight 1474.04
_space_group_crystal_system triclinic
_space_group_IT_number 2
_space_group_name_Hall '-P 1'
_space_group_name_H-M_alt 'P -1'
_atom_sites_solution_hydrogens geom
_atom_sites_solution_primary dual
_audit_creation_date 2017-09-14
_audit_creation_method
;
Olex2 1.2
(compiled 2017.08.10 svn.r3458 for OlexSys, GUI svn.r5381)
;
_cell_angle_alpha 70.269(3)
_cell_angle_beta 77.377(3)
_cell_angle_gamma 86.182(3)
_cell_formula_units_Z 2
_cell_length_a 12.9527(7)
_cell_length_b 16.0679(8)
_cell_length_c 16.7417(9)
_cell_measurement_reflns_used 9940
_cell_measurement_temperature 100(2)
_cell_measurement_theta_max 31.17
_cell_measurement_theta_min 2.28
_cell_volume 3200.4(3)
_computing_cell_refinement 'SAINT v8.37A (Bruker, 2015)'
_computing_data_reduction 'SAINT v8.37A (Bruker, 2015)'
_computing_molecular_graphics 'Olex2 (Dolomanov et al., 2009)'
_computing_publication_material 'Olex2 (Dolomanov et al., 2009)'
_computing_structure_refinement 'ShelXL (Sheldrick, 2015)'
_computing_structure_solution 'XT (Sheldrick, 2015)'
_diffrn_ambient_temperature 100(2)
_diffrn_detector_area_resol_mean 10.42
_diffrn_measured_fraction_theta_full 0.996
_diffrn_measured_fraction_theta_max 0.990
_diffrn_measurement_device_type 'Bruker APEX-II CCD'
_diffrn_measurement_method '\f and \w shutterless scans'
_diffrn_radiation_monochromator 'silicon 111'
_diffrn_radiation_wavelength 0.7749
_diffrn_reflns_av_R_equivalents 0.0678
_diffrn_reflns_av_unetI/netI 0.0898
_diffrn_reflns_Laue_measured_fraction_full 0.996
_diffrn_reflns_Laue_measured_fraction_max 0.990
_diffrn_reflns_limit_h_max 15
_diffrn_reflns_limit_h_min -15
_diffrn_reflns_limit_k_max 19
_diffrn_reflns_limit_k_min -19
_diffrn_reflns_limit_l_max 20
_diffrn_reflns_limit_l_min -20
_diffrn_reflns_number 29278
_diffrn_reflns_point_group_measured_fraction_full 0.996
_diffrn_reflns_point_group_measured_fraction_max 0.990
_diffrn_reflns_theta_full 27.706
_diffrn_reflns_theta_max 28.293
_diffrn_reflns_theta_min 2.213
_diffrn_standards_number 0
_exptl_absorpt_coefficient_mu 2.430
_exptl_absorpt_correction_T_max 0.7457
_exptl_absorpt_correction_T_min 0.6071
_exptl_absorpt_correction_type multi-scan
_exptl_absorpt_process_details
;
SADABS-2016/2 (Bruker,2016/2) was used for absorption correction.
wR2(int) was 0.1614 before and 0.0578 after correction.
The Ratio of minimum to maximum transmission is 0.8141.
The \l/2 correction factor is Not present.
;
_exptl_crystal_colour 'clear yellow'
_exptl_crystal_colour_lustre clear
_exptl_crystal_colour_primary yellow
_exptl_crystal_density_diffrn 1.530
_exptl_crystal_description block
_exptl_crystal_F_000 1504
_exptl_crystal_size_max 0.11
_exptl_crystal_size_mid 0.05
_exptl_crystal_size_min 0.05
_refine_diff_density_max 3.245
_refine_diff_density_min -1.246
_refine_diff_density_rms 0.190
_refine_ls_extinction_method none
_refine_ls_goodness_of_fit_ref 1.046
_refine_ls_hydrogen_treatment constr
_refine_ls_matrix_type full
_refine_ls_number_parameters 830
_refine_ls_number_reflns 12150
_refine_ls_number_restraints 6
_refine_ls_restrained_S_all 1.046
_refine_ls_R_factor_all 0.1165
_refine_ls_R_factor_gt 0.0832
_refine_ls_shift/su_max 0.001
_refine_ls_shift/su_mean 0.000
_refine_ls_structure_factor_coef Fsqd
_refine_ls_weighting_details 'w=1/[\s^2^(Fo^2^)+(0.1259P)^2^+28.9737P] where P=(Fo^2^+2Fc^2^)/3'
_refine_ls_weighting_scheme calc
_refine_ls_wR_factor_gt 0.2348
_refine_ls_wR_factor_ref 0.2566
_reflns_Friedel_coverage 0.000
_reflns_number_gt 8548
_reflns_number_total 12150
_reflns_threshold_expression 'I > 2\s(I)'
_cod_data_source_file ja7b10902_si_002.cif
_cod_data_source_block gk449c1
_cod_database_code 4131792
_shelx_shelxl_version_number 2017/1
_shelx_space_group_comment
;
The symmetry employed for this shelxl refinement is uniquely defined
by the following loop, which should always be used as a source of
symmetry information in preference to the above space-group names.
They are only intended as comments.
;
_olex2_refinement_description
;
1. Fixed Uiso
 At 1.2 times of:
  All C(H) groups, All C(H,H) groups
 At 1.5 times of:
  All C(H,H,H) groups
2. Uiso/Uaniso restraints and constraints
Uanis(C74) \\sim Ueq: with sigma of 0.005 and sigma for terminal atoms of 0.1
3.a Secondary CH2 refined with riding coordinates:
 C65(H65A,H65B), C58(H58A,H58B), C59(H59A,H59B), C75(H75A,H75B), C68(H68A,
 H68B), C69(H69A,H69B), C66(H66A,H66B), C76(H76A,H76B), C79(H79A,H79B),
 C80(H80A,H80B)
3.b Aromatic/amide H refined with riding coordinates:
 C45(H45), C19(H19), C48(H48), C42(H42), C29(H29), C24(H24), C14(H14),
 C31(H31), C9(H9), C36(H36), C32(H32), C53(H53), C39(H39), C51(H51), C1(H1),
 C34(H34), C33(H33), C4(H4), C2(H2), C54(H54)
3.c Idealised Me refined as rotating group:
 C57(H57A,H57B,H57C), C71(H71A,H71B,H71C), C70(H70A,H70B,H70C), C72(H72A,H72B,
 H72C), C67(H67A,H67B,H67C), C60(H60A,H60B,H60C), C77(H77A,H77B,H77C), C61(H61A,
 H61B,H61C), C78(H78A,H78B,H78C), C62(H62A,H62B,H62C)
;
_olex2_submission_original_sample_id 'Compound 4'
_olex2_submission_special_instructions 'No special instructions were received'

loop_
_space_group_symop_operation_xyz
'x, y, z'
'-x, -y, -z'

loop_
_atom_site_label
_atom_site_type_symbol
_atom_site_fract_x
_atom_site_fract_y
_atom_site_fract_z
_atom_site_U_iso_or_equiv
_atom_site_adp_type
_atom_site_occupancy
_atom_site_site_symmetry_order
_atom_site_calc_flag
_atom_site_refinement_flags_posn
_atom_site_refinement_flags_adp
Se1 Se 0.57610(6) 1.11186(5) 0.33455(5) 0.0233(2) Uani 1 1 d . .
Se2 Se 0.27562(6) 0.16692(5) 0.87540(5) 0.0222(2) Uani 1 1 d . .
Se3 Se -0.08415(7) 0.60144(5) 0.03027(5) 0.0261(2) Uani 1 1 d . .
Cl2 Cl 0.1922(2) 0.44713(18) 0.15133(18) 0.0467(6) Uani 1 1 d . .
Cl3 Cl 0.1318(3) 0.2353(2) 0.19731(18) 0.0611(9) Uani 1 1 d . .
Cl4 Cl 0.0102(3) 0.10215(18) 0.34523(19) 0.0573(8) Uani 1 1 d . .
Cl1 Cl 0.2961(3) 0.5878(2) -0.0020(2) 0.0737(10) Uani 1 1 d . .
O2 O 0.5725(4) 0.5464(4) 0.7609(3) 0.0246(12) Uani 1 1 d . .
O3 O -0.0168(4) 0.2002(3) 0.5722(3) 0.0207(11) Uani 1 1 d . .
O4 O -0.0985(4) 0.2852(3) 0.4279(3) 0.0217(12) Uani 1 1 d . .
O1 O 0.6267(4) 0.7211(4) 0.6631(3) 0.0215(12) Uani 1 1 d . .
C74 C -0.0224(6) 0.6926(5) 0.0476(5) 0.0191(16) Uani 1 1 d . U
C8 C 0.5458(6) 0.8413(5) 0.4183(5) 0.0188(16) Uani 1 1 d . .
C6 C 0.5086(6) 0.9777(5) 0.2985(5) 0.0189(16) Uani 1 1 d . .
C49 C 0.4927(6) 0.7894(5) 0.3866(5) 0.0194(16) Uani 1 1 d . .
C7 C 0.5593(6) 0.9371(5) 0.3737(5) 0.0175(15) Uani 1 1 d . .
C18 C 0.2184(6) 0.3173(5) 0.6363(5) 0.0166(15) Uani 1 1 d . .
C13 C 0.4765(6) 0.5372(5) 0.6562(5) 0.0181(16) Uani 1 1 d . .
C50 C 0.4656(6) 0.8276(5) 0.2990(5) 0.0177(15) Uani 1 1 d . .
C46 C 0.4486(6) 0.5752(5) 0.5730(5) 0.0177(15) Uani 1 1 d . .
C43 C 0.2539(6) 0.4047(5) 0.5850(5) 0.0184(15) Uani 1 1 d . .
C44 C 0.3328(6) 0.4470(5) 0.6095(5) 0.0180(15) Uani 1 1 d . .
C65 C 0.3679(7) 0.3170(5) 0.8933(5) 0.0216(17) Uani 1 1 d . .
H65A H 0.341792 0.377943 0.885770 0.026 Uiso 1 1 calc R .
H65B H 0.445895 0.320613 0.874536 0.026 Uiso 1 1 calc R .
C35 C 0.1371(6) 0.8331(5) 0.2332(4) 0.0188(16) Uani 1 1 d . .
C47 C 0.4873(6) 0.6613(5) 0.5189(5) 0.0164(15) Uani 1 1 d . .
C23 C 0.0039(6) 0.4168(5) 0.3984(5) 0.0183(15) Uani 1 1 d . .
C15 C 0.3599(6) 0.4101(5) 0.6920(5) 0.0175(15) Uani 1 1 d . .
C45 C 0.3815(6) 0.5256(5) 0.5526(5) 0.0163(15) Uani 1 1 d . .
H45 H 0.367638 0.546807 0.495713 0.020 Uiso 1 1 calc R .
C20 C 0.0964(6) 0.3265(5) 0.5414(5) 0.0178(15) Uani 1 1 d . .
C19 C 0.1409(6) 0.2802(5) 0.6144(5) 0.0191(16) Uani 1 1 d . .
H19 H 0.116409 0.222052 0.649032 0.023 Uiso 1 1 calc R .
C16 C 0.3141(6) 0.3236(5) 0.7502(5) 0.0200(16) Uani 1 1 d . .
C17 C 0.2568(6) 0.2720(5) 0.7172(5) 0.0181(15) Uani 1 1 d . .
C28 C 0.0382(6) 0.7274(5) 0.1658(5) 0.0195(16) Uani 1 1 d . .
C48 C 0.4652(6) 0.7027(5) 0.4360(5) 0.0174(15) Uani 1 1 d . .
H48 H 0.429455 0.669451 0.412830 0.021 Uiso 1 1 calc R .
C37 C 0.0799(6) 0.6867(5) 0.2432(5) 0.0178(15) Uani 1 1 d . .
C5 C 0.4741(6) 0.9216(5) 0.2566(5) 0.0227(17) Uani 1 1 d . .
C38 C 0.0600(6) 0.5917(5) 0.2923(4) 0.0155(15) Uani 1 1 d . .
C10 C 0.5465(6) 0.7104(5) 0.5487(5) 0.0186(16) Uani 1 1 d . .
C40 C 0.0814(6) 0.4612(5) 0.4174(5) 0.0172(15) Uani 1 1 d . .
C42 C 0.2070(6) 0.4502(5) 0.5146(5) 0.0177(15) Uani 1 1 d . .
H42 H 0.228657 0.509413 0.481570 0.021 Uiso 1 1 calc R .
C25 C -0.0092(6) 0.5432(5) 0.2698(4) 0.0178(15) Uani 1 1 d . .
C58 C 0.6624(6) 0.9841(5) 0.4702(5) 0.0207(16) Uani 1 1 d . .
H58A H 0.613092 0.959391 0.526893 0.025 Uiso 1 1 calc R .
H58B H 0.717787 0.939405 0.465949 0.025 Uiso 1 1 calc R .
C41 C 0.1310(6) 0.4126(5) 0.4916(5) 0.0185(16) Uani 1 1 d . .
C29 C 0.0450(6) 0.8174(5) 0.1275(5) 0.0222(17) Uani 1 1 d . .
H29 H 0.014568 0.843857 0.078125 0.027 Uiso 1 1 calc R .
C11 C 0.5741(6) 0.6698(5) 0.6339(5) 0.0195(16) Uani 1 1 d . .
C12 C 0.5429(6) 0.5865(5) 0.6817(5) 0.0211(16) Uani 1 1 d . .
C56 C 0.6018(6) 0.9963(5) 0.3995(5) 0.0202(16) Uani 1 1 d . .
C30 C 0.0942(6) 0.8721(5) 0.1574(5) 0.0192(16) Uani 1 1 d . .
C24 C -0.0396(6) 0.4593(5) 0.3255(5) 0.0194(16) Uani 1 1 d . .
H24 H -0.092187 0.429097 0.313919 0.023 Uiso 1 1 calc R .
C26 C -0.0391(6) 0.5785(5) 0.1848(5) 0.0201(16) Uani 1 1 d . .
C22 C -0.0275(6) 0.3283(5) 0.4511(5) 0.0174(15) Uani 1 1 d . .
C14 C 0.4339(6) 0.4549(5) 0.7113(5) 0.0202(16) Uani 1 1 d . .
H14 H 0.456655 0.428480 0.764505 0.024 Uiso 1 1 calc R .
C31 C 0.1013(6) 0.9658(5) 0.1184(5) 0.0240(18) Uani 1 1 d . .
H31 H 0.073793 0.992783 0.067510 0.029 Uiso 1 1 calc R .
C27 C -0.0094(6) 0.6704(5) 0.1312(5) 0.0210(16) Uani 1 1 d . .
C9 C 0.5733(6) 0.7983(5) 0.4993(5) 0.0201(16) Uani 1 1 d . .
H9 H 0.611966 0.830672 0.521261 0.024 Uiso 1 1 calc R .
C36 C 0.1280(6) 0.7410(5) 0.2730(5) 0.0208(16) Uani 1 1 d . .
H36 H 0.156714 0.714565 0.323372 0.025 Uiso 1 1 calc R .
C3 C 0.4174(6) 0.9012(5) 0.1333(5) 0.0210(16) Uani 1 1 d . .
C32 C 0.1454(6) 1.0175(5) 0.1506(5) 0.0243(17) Uani 1 1 d . .
H32 H 0.148608 1.079836 0.122948 0.029 Uiso 1 1 calc R .
C59 C 0.7147(6) 1.0650(5) 0.4706(5) 0.0243(17) Uani 1 1 d . .
H59A H 0.660152 1.110164 0.475675 0.029 Uiso 1 1 calc R .
H59B H 0.765367 1.089924 0.414765 0.029 Uiso 1 1 calc R .
C53 C 0.3693(6) 0.7561(6) 0.1367(5) 0.0245(17) Uani 1 1 d . .
H53 H 0.361660 0.694171 0.165976 0.029 Uiso 1 1 calc R .
C52 C 0.4074(6) 0.8093(5) 0.1758(5) 0.0231(17) Uani 1 1 d . .
C63 C 0.3253(6) 0.2833(5) 0.8340(5) 0.0217(16) Uani 1 1 d . .
C21 C 0.0172(6) 0.2846(5) 0.5198(5) 0.0191(16) Uani 1 1 d . .
C39 C 0.1049(6) 0.5487(5) 0.3643(5) 0.0199(16) Uani 1 1 d . .
H39 H 0.153979 0.580675 0.377834 0.024 Uiso 1 1 calc R .
C51 C 0.4342(6) 0.7752(5) 0.2586(5) 0.0211(16) Uani 1 1 d . .
H51 H 0.430326 0.713072 0.287390 0.025 Uiso 1 1 calc R .
C64 C 0.2363(6) 0.1861(5) 0.7688(5) 0.0233(17) Uani 1 1 d . .
C1 C 0.3533(7) 0.8845(6) 0.0139(5) 0.0274(18) Uani 1 1 d . .
H1 H 0.334788 0.909537 -0.041145 0.033 Uiso 1 1 calc R .
C73 C -0.0795(6) 0.5322(6) 0.1438(5) 0.0238(17) Uani 1 1 d . .
C75 C -0.1146(7) 0.4372(5) 0.1700(5) 0.0258(18) Uani 1 1 d . .
H75A H -0.066361 0.398829 0.205101 0.031 Uiso 1 1 calc R .
H75B H -0.107607 0.421180 0.116964 0.031 Uiso 1 1 calc R .
C68 C 0.1899(6) 0.1115(5) 0.7545(5) 0.0195(16) Uani 1 1 d . .
H68A H 0.216956 0.114974 0.693436 0.023 Uiso 1 1 calc R .
H68B H 0.112295 0.119376 0.762846 0.023 Uiso 1 1 calc R .
C34 C 0.1833(6) 0.8883(5) 0.2652(5) 0.0245(17) Uani 1 1 d . .
H34 H 0.212893 0.862886 0.315238 0.029 Uiso 1 1 calc R .
C33 C 0.1867(6) 0.9780(5) 0.2259(5) 0.0234(17) Uani 1 1 d . .
H33 H 0.217150 1.014057 0.249596 0.028 Uiso 1 1 calc R .
C4 C 0.4529(6) 0.9547(5) 0.1732(5) 0.0200(16) Uani 1 1 d . .
H4 H 0.462995 1.016132 0.142073 0.024 Uiso 1 1 calc R .
C55 C 0.5061(6) 1.0671(5) 0.2717(6) 0.0243(17) Uani 1 1 d . .
C57 C 0.4544(7) 1.1349(6) 0.2061(6) 0.031(2) Uani 1 1 d . .
H57A H 0.445111 1.189802 0.220060 0.046 Uiso 1 1 calc GR .
H57B H 0.385229 1.112653 0.207377 0.046 Uiso 1 1 calc GR .
H57C H 0.499199 1.146413 0.148108 0.046 Uiso 1 1 calc GR .
C69 C 0.2125(6) 0.0185(5) 0.8135(5) 0.0255(18) Uani 1 1 d . .
H69A H 0.289928 0.009949 0.806694 0.031 Uiso 1 1 calc R .
H69B H 0.182774 0.012982 0.874800 0.031 Uiso 1 1 calc R .
C66 C 0.3404(8) 0.2630(6) 0.9908(6) 0.031(2) Uani 1 1 d . .
H66A H 0.262945 0.253582 1.010144 0.037 Uiso 1 1 calc R .
H66B H 0.374693 0.204429 1.001293 0.037 Uiso 1 1 calc R .
C2 C 0.3892(6) 0.9374(6) 0.0502(5) 0.0252(18) Uani 1 1 d . .
H2 H 0.395687 0.999241 0.020281 0.030 Uiso 1 1 calc R .
C54 C 0.3432(7) 0.7918(6) 0.0577(6) 0.0286(19) Uani 1 1 d . .
H54 H 0.318236 0.754892 0.031831 0.034 Uiso 1 1 calc R .
C71 C 0.0469(7) 0.1324(5) 0.5512(6) 0.033(2) Uani 1 1 d . .
H71A H 0.033751 0.127336 0.497580 0.050 Uiso 1 1 calc GR .
H71B H 0.029505 0.076207 0.598507 0.050 Uiso 1 1 calc GR .
H71C H 0.121673 0.146869 0.543005 0.050 Uiso 1 1 calc GR .
C70 C 0.1650(7) -0.0520(6) 0.7916(6) 0.033(2) Uani 1 1 d . .
H70A H 0.198100 -0.049427 0.732304 0.050 Uiso 1 1 calc GR .
H70B H 0.088722 -0.042276 0.796105 0.050 Uiso 1 1 calc GR .
H70C H 0.177152 -0.110251 0.832245 0.050 Uiso 1 1 calc GR .
C72 C -0.2050(6) 0.2908(6) 0.4732(5) 0.0257(18) Uani 1 1 d . .
H72A H -0.252721 0.259493 0.454818 0.039 Uiso 1 1 calc GR .
H72B H -0.225568 0.353009 0.460012 0.039 Uiso 1 1 calc GR .
H72C H -0.209331 0.263718 0.535844 0.039 Uiso 1 1 calc GR .
C67 C 0.3788(8) 0.3126(6) 1.0419(5) 0.033(2) Uani 1 1 d . .
H67A H 0.349140 0.372309 1.027709 0.050 Uiso 1 1 calc GR .
H67B H 0.456231 0.316567 1.026753 0.050 Uiso 1 1 calc GR .
H67C H 0.355780 0.281022 1.104172 0.050 Uiso 1 1 calc GR .
C60 C 0.7725(8) 1.0452(6) 0.5440(6) 0.034(2) Uani 1 1 d . .
H60A H 0.828669 1.002376 0.537953 0.051 Uiso 1 1 calc GR .
H60B H 0.722720 1.020428 0.599543 0.051 Uiso 1 1 calc GR .
H60C H 0.803714 1.099848 0.542253 0.051 Uiso 1 1 calc GR .
C77 C -0.2585(7) 0.3236(6) 0.2480(7) 0.036(2) Uani 1 1 d . .
H77A H -0.247831 0.305458 0.196521 0.054 Uiso 1 1 calc GR .
H77B H -0.333307 0.316266 0.277240 0.054 Uiso 1 1 calc GR .
H77C H -0.215145 0.286979 0.287774 0.054 Uiso 1 1 calc GR .
C76 C -0.2270(7) 0.4184(6) 0.2214(6) 0.031(2) Uani 1 1 d . .
H76A H -0.234714 0.435449 0.273991 0.038 Uiso 1 1 calc R .
H76B H -0.275694 0.455523 0.185917 0.038 Uiso 1 1 calc R .
C61 C 0.7385(7) 0.7129(7) 0.6421(7) 0.039(2) Uani 1 1 d . .
H61A H 0.763170 0.734847 0.578966 0.059 Uiso 1 1 calc GR .
H61B H 0.757858 0.650668 0.664956 0.059 Uiso 1 1 calc GR .
H61C H 0.771615 0.747708 0.668044 0.059 Uiso 1 1 calc GR .
C78 C 0.0064(9) 0.7760(6) -0.0280(6) 0.044(3) Uani 1 1 d . .
H78A H 0.006430 0.764611 -0.081983 0.066 Uiso 1 1 calc GR .
H78B H 0.076956 0.795896 -0.029700 0.066 Uiso 1 1 calc GR .
H78C H -0.045404 0.821870 -0.021783 0.066 Uiso 1 1 calc GR .
C62 C 0.5189(8) 0.5776(7) 0.8278(6) 0.038(2) Uani 1 1 d . .
H62A H 0.537970 0.639729 0.813646 0.058 Uiso 1 1 calc GR .
H62B H 0.538968 0.542363 0.882425 0.058 Uiso 1 1 calc GR .
H62C H 0.442346 0.572583 0.833838 0.058 Uiso 1 1 calc GR .
C79 C 0.0125(10) 0.2079(8) 0.2745(7) 0.055(3) Uani 1 1 d . .
H79A H 0.001352 0.249475 0.307775 0.066 Uiso 1 1 calc R .
H79B H -0.046618 0.215264 0.244030 0.066 Uiso 1 1 calc R .
C80 C 0.2417(10) 0.5527(8) 0.1149(8) 0.063(4) Uani 1 1 d . .
H80A H 0.297878 0.555221 0.145760 0.076 Uiso 1 1 calc R .
H80B H 0.184687 0.593482 0.127558 0.076 Uiso 1 1 calc R .

loop_
_atom_site_aniso_label
_atom_site_aniso_U_11
_atom_site_aniso_U_22
_atom_site_aniso_U_33
_atom_site_aniso_U_23
_atom_site_aniso_U_13
_atom_site_aniso_U_12
Se1 0.0255(4) 0.0168(4) 0.0248(4) -0.0031(3) -0.0052(3) -0.0009(3)
Se2 0.0262(4) 0.0207(4) 0.0136(4) 0.0032(3) -0.0054(3) 0.0000(3)
Se3 0.0348(5) 0.0250(4) 0.0189(4) -0.0034(3) -0.0125(4) -0.0007(3)
Cl2 0.0423(14) 0.0443(14) 0.0538(16) -0.0189(12) -0.0061(12) -0.0011(11)
Cl3 0.081(2) 0.0638(19) 0.0366(14) -0.0141(13) -0.0018(14) -0.0343(16)
Cl4 0.076(2) 0.0403(15) 0.0498(16) -0.0133(12) -0.0013(14) -0.0079(14)
Cl1 0.099(3) 0.0563(18) 0.0540(19) -0.0224(15) 0.0212(18) -0.0172(18)
O2 0.029(3) 0.030(3) 0.013(3) -0.003(2) -0.008(2) -0.001(2)
O3 0.025(3) 0.015(3) 0.017(3) 0.001(2) -0.002(2) -0.006(2)
O4 0.022(3) 0.022(3) 0.022(3) -0.007(2) -0.006(2) -0.001(2)
O1 0.022(3) 0.024(3) 0.021(3) -0.008(2) -0.007(2) -0.002(2)
C74 0.019(3) 0.027(3) 0.006(3) -0.001(2) 0.000(2) 0.002(3)
C8 0.013(4) 0.020(4) 0.022(4) -0.006(3) -0.001(3) 0.004(3)
C6 0.023(4) 0.018(4) 0.010(3) 0.003(3) -0.002(3) -0.004(3)
C49 0.017(4) 0.018(4) 0.022(4) -0.007(3) -0.003(3) 0.005(3)
C7 0.012(3) 0.021(4) 0.013(4) -0.001(3) 0.002(3) 0.002(3)
C18 0.017(4) 0.016(4) 0.010(3) 0.001(3) 0.002(3) 0.001(3)
C13 0.015(4) 0.024(4) 0.013(4) -0.004(3) -0.004(3) 0.009(3)
C50 0.020(4) 0.017(4) 0.013(4) -0.004(3) 0.000(3) 0.000(3)
C46 0.018(4) 0.021(4) 0.014(4) -0.005(3) -0.004(3) 0.006(3)
C43 0.021(4) 0.019(4) 0.013(4) -0.003(3) -0.001(3) -0.003(3)
C44 0.016(4) 0.021(4) 0.017(4) -0.008(3) -0.001(3) 0.003(3)
C65 0.028(4) 0.021(4) 0.012(4) 0.001(3) -0.008(3) -0.001(3)
C35 0.022(4) 0.021(4) 0.005(3) 0.004(3) 0.001(3) 0.000(3)
C47 0.011(3) 0.023(4) 0.015(4) -0.008(3) -0.001(3) 0.005(3)
C23 0.018(4) 0.020(4) 0.013(4) -0.003(3) 0.000(3) 0.002(3)
C15 0.020(4) 0.014(4) 0.012(4) 0.000(3) 0.000(3) 0.005(3)
C45 0.017(4) 0.017(4) 0.013(3) -0.003(3) -0.003(3) 0.005(3)
C20 0.018(4) 0.019(4) 0.016(4) -0.007(3) -0.004(3) 0.004(3)
C19 0.021(4) 0.015(4) 0.015(4) 0.001(3) 0.000(3) -0.002(3)
C16 0.017(4) 0.022(4) 0.016(4) -0.002(3) 0.000(3) 0.003(3)
C17 0.015(4) 0.023(4) 0.014(4) -0.006(3) 0.002(3) -0.001(3)
C28 0.011(3) 0.018(4) 0.025(4) -0.003(3) -0.002(3) 0.005(3)
C48 0.016(4) 0.020(4) 0.016(4) -0.007(3) 0.000(3) -0.003(3)
C37 0.016(4) 0.013(4) 0.019(4) -0.001(3) 0.000(3) 0.005(3)
C5 0.017(4) 0.015(4) 0.030(4) -0.003(3) -0.002(3) 0.002(3)
C38 0.019(4) 0.017(4) 0.007(3) -0.003(3) 0.003(3) 0.004(3)
C10 0.020(4) 0.017(4) 0.015(4) -0.003(3) -0.003(3) 0.006(3)
C40 0.015(4) 0.023(4) 0.011(4) -0.006(3) 0.001(3) 0.003(3)
C42 0.023(4) 0.017(4) 0.008(3) 0.002(3) -0.003(3) 0.006(3)
C25 0.024(4) 0.019(4) 0.007(3) -0.001(3) -0.002(3) 0.003(3)
C58 0.020(4) 0.021(4) 0.018(4) -0.003(3) -0.003(3) -0.001(3)
C41 0.023(4) 0.016(4) 0.013(4) 0.000(3) -0.002(3) 0.000(3)
C29 0.021(4) 0.023(4) 0.016(4) 0.001(3) -0.002(3) 0.001(3)
C11 0.020(4) 0.018(4) 0.024(4) -0.013(3) -0.005(3) 0.009(3)
C12 0.020(4) 0.027(4) 0.015(4) -0.006(3) -0.001(3) 0.001(3)
C56 0.016(4) 0.024(4) 0.019(4) -0.005(3) -0.004(3) 0.003(3)
C30 0.019(4) 0.017(4) 0.015(4) 0.001(3) -0.001(3) 0.003(3)
C24 0.021(4) 0.020(4) 0.017(4) -0.005(3) -0.006(3) 0.001(3)
C26 0.019(4) 0.024(4) 0.013(4) -0.001(3) -0.004(3) 0.002(3)
C22 0.016(4) 0.020(4) 0.019(4) -0.010(3) -0.005(3) 0.005(3)
C14 0.027(4) 0.023(4) 0.009(3) -0.003(3) -0.004(3) 0.001(3)
C31 0.023(4) 0.015(4) 0.028(4) 0.003(3) -0.010(3) 0.004(3)
C27 0.021(4) 0.018(4) 0.020(4) 0.002(3) -0.011(3) 0.006(3)
C9 0.018(4) 0.021(4) 0.023(4) -0.008(3) -0.007(3) 0.004(3)
C36 0.019(4) 0.020(4) 0.021(4) -0.004(3) -0.007(3) 0.007(3)
C3 0.017(4) 0.024(4) 0.020(4) -0.005(3) -0.004(3) 0.005(3)
C32 0.023(4) 0.016(4) 0.026(4) -0.001(3) -0.001(3) 0.001(3)
C59 0.022(4) 0.027(4) 0.023(4) -0.008(3) -0.002(3) 0.002(3)
C53 0.024(4) 0.028(4) 0.019(4) -0.005(3) -0.002(3) -0.003(3)
C52 0.019(4) 0.026(4) 0.023(4) -0.007(3) -0.003(3) -0.002(3)
C63 0.021(4) 0.020(4) 0.021(4) -0.002(3) -0.007(3) 0.003(3)
C21 0.020(4) 0.015(4) 0.015(4) 0.000(3) 0.001(3) -0.003(3)
C39 0.025(4) 0.017(4) 0.016(4) -0.003(3) -0.005(3) 0.001(3)
C51 0.022(4) 0.019(4) 0.017(4) 0.000(3) -0.005(3) 0.003(3)
C64 0.022(4) 0.024(4) 0.019(4) -0.002(3) -0.005(3) 0.005(3)
C1 0.026(4) 0.035(5) 0.018(4) -0.002(3) -0.007(3) 0.002(4)
C73 0.020(4) 0.029(4) 0.025(4) -0.011(3) -0.008(3) -0.001(3)
C75 0.032(5) 0.024(4) 0.022(4) -0.007(3) -0.009(4) -0.001(3)
C68 0.029(4) 0.013(4) 0.012(4) 0.002(3) -0.002(3) 0.001(3)
C34 0.024(4) 0.021(4) 0.025(4) -0.004(3) -0.004(3) -0.003(3)
C33 0.021(4) 0.024(4) 0.023(4) -0.006(3) -0.004(3) 0.001(3)
C4 0.022(4) 0.019(4) 0.014(4) 0.002(3) -0.007(3) 0.000(3)
C55 0.016(4) 0.025(4) 0.032(5) -0.013(4) 0.001(3) 0.001(3)
C57 0.037(5) 0.022(4) 0.026(5) 0.002(3) -0.007(4) 0.002(4)
C69 0.021(4) 0.027(4) 0.019(4) 0.000(3) 0.003(3) 0.001(3)
C66 0.039(5) 0.025(4) 0.026(5) 0.000(4) -0.016(4) 0.005(4)
C2 0.019(4) 0.026(4) 0.024(4) -0.003(3) -0.003(3) 0.003(3)
C54 0.030(5) 0.032(5) 0.025(4) -0.010(4) -0.010(4) 0.001(4)
C71 0.033(5) 0.017(4) 0.046(6) -0.008(4) -0.007(4) 0.004(4)
C70 0.032(5) 0.021(4) 0.032(5) 0.002(4) 0.006(4) -0.001(4)
C72 0.021(4) 0.026(4) 0.026(4) -0.004(3) -0.006(3) -0.001(3)
C67 0.047(6) 0.037(5) 0.012(4) -0.001(3) -0.012(4) 0.008(4)
C60 0.037(5) 0.032(5) 0.037(5) -0.011(4) -0.015(4) -0.002(4)
C77 0.028(5) 0.035(5) 0.045(6) -0.011(4) -0.009(4) -0.004(4)
C76 0.028(5) 0.033(5) 0.034(5) -0.011(4) -0.007(4) -0.002(4)
C61 0.025(5) 0.053(6) 0.049(6) -0.030(5) -0.004(4) -0.003(4)
C78 0.077(8) 0.031(5) 0.020(5) 0.009(4) -0.025(5) -0.018(5)
C62 0.040(5) 0.055(6) 0.019(4) -0.013(4) -0.004(4) -0.002(5)
C79 0.066(8) 0.061(7) 0.027(5) -0.015(5) 0.008(5) 0.026(6)
C80 0.060(8) 0.063(8) 0.071(8) -0.050(7) 0.030(6) -0.024(6)

loop_
_atom_type_symbol
_atom_type_description
_atom_type_scat_dispersion_real
_atom_type_scat_dispersion_imag
_atom_type_scat_source
C C 0.0040 0.0020 'International Tables Vol C Tables 4.2.6.8 and 6.1.1.4'
H H 0.0000 0.0000 'International Tables Vol C Tables 4.2.6.8 and 6.1.1.4'
O O 0.0140 0.0070 'International Tables Vol C Tables 4.2.6.8 and 6.1.1.4'
Cl Cl 0.1690 0.1900 'International Tables Vol C Tables 4.2.6.8 and 6.1.1.4'
Se Se -0.3800 2.6650 'International Tables Vol C Tables 4.2.6.8 and 6.1.1.4'

loop_
_geom_angle_atom_site_label_1
_geom_angle_atom_site_label_2
_geom_angle_atom_site_label_3
_geom_angle
C56 Se1 C55 88.6(4)
C63 Se2 C64 89.0(3)
C74 Se3 C73 88.6(3)
C12 O2 C62 114.5(7)
C21 O3 C71 113.9(6)
C22 O4 C72 112.1(6)
C11 O1 C61 113.1(6)
C27 C74 Se3 111.6(6)
C27 C74 C78 130.3(8)
C78 C74 Se3 118.2(6)
C49 C8 C7 120.8(7)
C9 C8 C49 116.2(7)
C9 C8 C7 122.5(7)
C5 C6 C7 119.5(7)
C55 C6 C7 114.3(7)
C55 C6 C5 126.0(7)
C8 C49 C50 120.3(7)
C48 C49 C8 120.4(7)
C48 C49 C50 119.4(7)
C8 C7 C6 117.7(7)
C56 C7 C8 127.5(7)
C56 C7 C6 114.2(7)
C43 C18 C17 119.6(7)
C19 C18 C43 119.0(7)
C19 C18 C17 121.2(6)
C12 C13 C46 118.8(7)
C14 C13 C46 119.2(7)
C14 C13 C12 121.9(7)
C5 C50 C49 118.5(7)
C51 C50 C49 121.7(7)
C51 C50 C5 119.8(7)
C47 C46 C13 119.1(7)
C45 C46 C13 116.4(7)
C45 C46 C47 124.5(7)
C18 C43 C44 119.8(7)
C42 C43 C18 118.5(7)
C42 C43 C44 121.5(7)
C15 C44 C43 121.1(7)
C45 C44 C43 120.3(7)
C45 C44 C15 118.6(7)
H65A C65 H65B 107.3
C63 C65 H65A 108.1
C63 C65 H65B 108.1
C63 C65 C66 116.8(7)
C66 C65 H65A 108.1
C66 C65 H65B 108.1
C36 C35 C30 117.7(7)
C34 C35 C30 118.8(7)
C34 C35 C36 123.5(7)
C48 C47 C46 122.7(7)
C48 C47 C10 116.8(7)
C10 C47 C46 120.4(7)
C40 C23 C22 120.7(7)
C24 C23 C40 119.5(7)
C24 C23 C22 119.8(7)
C44 C15 C16 118.8(7)
C14 C15 C44 117.8(7)
C14 C15 C16 123.3(7)
C46 C45 C44 124.6(7)
C46 C45 H45 117.7
C44 C45 H45 117.7
C19 C20 C21 120.0(7)
C41 C20 C19 119.1(7)
C41 C20 C21 121.0(7)
C18 C19 C20 121.7(7)
C18 C19 H19 119.2
C20 C19 H19 119.2
C17 C16 C15 119.5(7)
C63 C16 C15 125.5(7)
C63 C16 C17 114.9(7)
C16 C17 C18 118.5(7)
C64 C17 C18 125.8(7)
C64 C17 C16 115.4(7)
C37 C28 C27 118.4(6)
C29 C28 C37 118.9(7)
C29 C28 C27 122.7(7)
C49 C48 C47 123.4(7)
C49 C48 H48 118.3
C47 C48 H48 118.3
C28 C37 C38 119.6(7)
C36 C37 C28 117.7(7)
C36 C37 C38 122.3(7)
C50 C5 C6 120.2(7)
C4 C5 C6 122.8(7)
C4 C5 C50 117.0(7)
C25 C38 C37 120.3(6)
C39 C38 C37 121.2(7)
C39 C38 C25 118.4(7)
C47 C10 C11 119.2(7)
C9 C10 C47 119.7(7)
C9 C10 C11 120.9(7)
C23 C40 C41 118.3(7)
C39 C40 C23 117.0(7)
C39 C40 C41 124.8(7)
C43 C42 H42 118.7
C41 C42 C43 122.6(7)
C41 C42 H42 118.7
C38 C25 C26 120.1(7)
C24 C25 C38 118.5(7)
C24 C25 C26 121.1(7)
H58A C58 H58B 107.3
C56 C58 H58A 108.0
C56 C58 H58B 108.0
C59 C58 H58A 108.0
C59 C58 H58B 108.0
C59 C58 C56 117.1(6)
C20 C41 C40 118.5(7)
C42 C41 C20 119.1(7)
C42 C41 C40 122.3(7)
C28 C29 H29 118.3
C28 C29 C30 123.3(7)
C30 C29 H29 118.3
O1 C11 C10 117.7(7)
C12 C11 O1 122.7(7)
C12 C11 C10 119.5(7)
O2 C12 C13 117.5(7)
C11 C12 O2 119.8(7)
C11 C12 C13 122.6(7)
C7 C56 Se1 111.3(5)
C7 C56 C58 131.8(7)
C58 C56 Se1 116.9(6)
C29 C30 C35 118.6(7)
C29 C30 C31 123.8(7)
C31 C30 C35 117.5(7)
C23 C24 H24 118.7
C25 C24 C23 122.7(7)
C25 C24 H24 118.7
C27 C26 C25 118.0(7)
C73 C26 C25 127.0(7)
C73 C26 C27 114.4(7)
O4 C22 C23 119.2(7)
C21 C22 O4 119.9(7)
C21 C22 C23 120.7(7)
C13 C14 H14 118.5
C15 C14 C13 123.0(7)
C15 C14 H14 118.5
C30 C31 H31 118.7
C32 C31 C30 122.7(7)
C32 C31 H31 118.7
C74 C27 C28 125.2(7)
C74 C27 C26 114.0(7)
C28 C27 C26 120.5(7)
C8 C9 H9 118.4
C10 C9 C8 123.3(7)
C10 C9 H9 118.4
C35 C36 H36 118.2
C37 C36 C35 123.7(7)
C37 C36 H36 118.2
C52 C3 C2 118.2(7)
C4 C3 C52 119.8(7)
C4 C3 C2 122.0(7)
C31 C32 H32 120.5
C31 C32 C33 119.1(7)
C33 C32 H32 120.5
C58 C59 H59A 109.1
C58 C59 H59B 109.1
C58 C59 C60 112.6(7)
H59A C59 H59B 107.8
C60 C59 H59A 109.1
C60 C59 H59B 109.1
C52 C53 H53 119.4
C54 C53 H53 119.4
C54 C53 C52 121.1(8)
C3 C52 C51 117.2(7)
C53 C52 C3 119.7(7)
C53 C52 C51 123.1(7)
C65 C63 Se2 118.5(5)
C16 C63 Se2 110.4(6)
C16 C63 C65 131.2(7)
O3 C21 C20 119.1(7)
C22 C21 O3 120.0(7)
C22 C21 C20 120.8(7)
C38 C39 H39 118.3
C40 C39 C38 123.4(7)
C40 C39 H39 118.3
C50 C51 C52 123.2(7)
C50 C51 H51 118.4
C52 C51 H51 118.4
C17 C64 Se2 109.6(6)
C17 C64 C68 131.5(7)
C68 C64 Se2 118.9(5)
C2 C1 H1 119.8
C2 C1 C54 120.4(8)
C54 C1 H1 119.8
C26 C73 Se3 111.3(6)
C26 C73 C75 133.3(8)
C75 C73 Se3 115.3(6)
C73 C75 H75A 108.7
C73 C75 H75B 108.7
C73 C75 C76 114.4(7)
H75A C75 H75B 107.6
C76 C75 H75A 108.7
C76 C75 H75B 108.7
C64 C68 H68A 108.3
C64 C68 H68B 108.3
C64 C68 C69 115.7(7)
H68A C68 H68B 107.4
C69 C68 H68A 108.3
C69 C68 H68B 108.3
C35 C34 H34 119.4
C33 C34 C35 121.3(8)
C33 C34 H34 119.4
C32 C33 H33 119.7
C34 C33 C32 120.7(8)
C34 C33 H33 119.7
C5 C4 C3 122.9(7)
C5 C4 H4 118.6
C3 C4 H4 118.6
C6 C55 Se1 111.4(6)
C6 C55 C57 133.1(8)
C57 C55 Se1 115.4(6)
C55 C57 H57A 109.5
C55 C57 H57B 109.5
C55 C57 H57C 109.5
H57A C57 H57B 109.5
H57A C57 H57C 109.5
H57B C57 H57C 109.5
C68 C69 H69A 109.4
C68 C69 H69B 109.4
H69A C69 H69B 108.0
C70 C69 C68 111.3(7)
C70 C69 H69A 109.4
C70 C69 H69B 109.4
C65 C66 H66A 109.8
C65 C66 H66B 109.8
H66A C66 H66B 108.2
C67 C66 C65 109.4(7)
C67 C66 H66A 109.8
C67 C66 H66B 109.8
C3 C2 H2 119.6
C1 C2 C3 120.8(8)
C1 C2 H2 119.6
C53 C54 C1 119.7(8)
C53 C54 H54 120.1
C1 C54 H54 120.1
O3 C71 H71A 109.5
O3 C71 H71B 109.5
O3 C71 H71C 109.5
H71A C71 H71B 109.5
H71A C71 H71C 109.5
H71B C71 H71C 109.5
C69 C70 H70A 109.5
C69 C70 H70B 109.5
C69 C70 H70C 109.5
H70A C70 H70B 109.5
H70A C70 H70C 109.5
H70B C70 H70C 109.5
O4 C72 H72A 109.5
O4 C72 H72B 109.5
O4 C72 H72C 109.5
H72A C72 H72B 109.5
H72A C72 H72C 109.5
H72B C72 H72C 109.5
C66 C67 H67A 109.5
C66 C67 H67B 109.5
C66 C67 H67C 109.5
H67A C67 H67B 109.5
H67A C67 H67C 109.5
H67B C67 H67C 109.5
C59 C60 H60A 109.5
C59 C60 H60B 109.5
C59 C60 H60C 109.5
H60A C60 H60B 109.5
H60A C60 H60C 109.5
H60B C60 H60C 109.5
H77A C77 H77B 109.5
H77A C77 H77C 109.5
H77B C77 H77C 109.5
C76 C77 H77A 109.5
C76 C77 H77B 109.5
C76 C77 H77C 109.5
C75 C76 H76A 109.0
C75 C76 H76B 109.0
C77 C76 C75 113.1(8)
C77 C76 H76A 109.0
C77 C76 H76B 109.0
H76A C76 H76B 107.8
O1 C61 H61A 109.5
O1 C61 H61B 109.5
O1 C61 H61C 109.5
H61A C61 H61B 109.5
H61A C61 H61C 109.5
H61B C61 H61C 109.5
C74 C78 H78A 109.5
C74 C78 H78B 109.5
C74 C78 H78C 109.5
H78A C78 H78B 109.5
H78A C78 H78C 109.5
H78B C78 H78C 109.5
O2 C62 H62A 109.5
O2 C62 H62B 109.5
O2 C62 H62C 109.5
H62A C62 H62B 109.5
H62A C62 H62C 109.5
H62B C62 H62C 109.5
Cl3 C79 H79A 109.0
Cl3 C79 H79B 109.0
Cl4 C79 Cl3 113.0(6)
Cl4 C79 H79A 109.0
Cl4 C79 H79B 109.0
H79A C79 H79B 107.8
Cl2 C80 Cl1 110.5(6)
Cl2 C80 H80A 109.5
Cl2 C80 H80B 109.5
Cl1 C80 H80A 109.5
Cl1 C80 H80B 109.5
H80A C80 H80B 108.1

loop_
_geom_bond_atom_site_label_1
_geom_bond_atom_site_label_2
_geom_bond_distance
Se1 C56 1.858(8)
Se1 C55 1.861(8)
Se2 C63 1.866(8)
Se2 C64 1.882(8)
Se3 C74 1.847(8)
Se3 C73 1.862(8)
Cl2 C80 1.714(12)
Cl3 C79 1.757(11)
Cl4 C79 1.709(12)
Cl1 C80 1.830(12)
O2 C12 1.389(9)
O2 C62 1.408(11)
O3 C21 1.383(9)
O3 C71 1.414(10)
O4 C22 1.378(9)
O4 C72 1.435(10)
O1 C11 1.369(9)
O1 C61 1.422(10)
C74 C27 1.369(10)
C74 C78 1.501(11)
C8 C49 1.409(11)
C8 C7 1.470(10)
C8 C9 1.409(11)
C6 C7 1.480(10)
C6 C5 1.458(11)
C6 C55 1.354(11)
C49 C50 1.497(10)
C49 C48 1.382(10)
C7 C56 1.359(11)
C18 C43 1.421(10)
C18 C19 1.374(11)
C18 C17 1.480(10)
C13 C46 1.435(10)
C13 C12 1.426(11)
C13 C14 1.398(11)
C50 C5 1.436(10)
C50 C51 1.372(11)
C46 C47 1.426(10)
C46 C45 1.383(11)
C43 C44 1.463(11)
C43 C42 1.400(10)
C44 C15 1.419(10)
C44 C45 1.389(10)
C65 H65A 0.9900
C65 H65B 0.9900
C65 C63 1.492(11)
C65 C66 1.541(11)
C35 C30 1.427(10)
C35 C36 1.404(10)
C35 C34 1.402(11)
C47 C48 1.404(10)
C47 C10 1.405(11)
C23 C40 1.417(11)
C23 C24 1.400(10)
C23 C22 1.428(10)
C15 C16 1.474(10)
C15 C14 1.390(11)
C45 H45 0.9500
C20 C19 1.420(10)
C20 C41 1.398(10)
C20 C21 1.433(11)
C19 H19 0.9500
C16 C17 1.454(11)
C16 C63 1.368(11)
C17 C64 1.367(11)
C28 C37 1.445(11)
C28 C29 1.369(11)
C28 C27 1.464(11)
C48 H48 0.9500
C37 C38 1.478(10)
C37 C36 1.379(11)
C5 C4 1.398(11)
C38 C25 1.411(11)
C38 C39 1.400(10)
C10 C11 1.467(10)
C10 C9 1.397(11)
C40 C41 1.481(10)
C40 C39 1.398(10)
C42 H42 0.9500
C42 C41 1.373(11)
C25 C24 1.381(10)
C25 C26 1.471(10)
C58 H58A 0.9900
C58 H58B 0.9900
C58 C56 1.511(10)
C58 C59 1.507(11)
C29 H29 0.9500
C29 C30 1.392(11)
C11 C12 1.343(11)
C30 C31 1.425(10)
C24 H24 0.9500
C26 C27 1.470(10)
C26 C73 1.360(11)
C22 C21 1.357(11)
C14 H14 0.9500
C31 H31 0.9500
C31 C32 1.345(12)
C9 H9 0.9500
C36 H36 0.9500
C3 C52 1.407(11)
C3 C4 1.404(11)
C3 C2 1.434(11)
C32 H32 0.9500
C32 C33 1.411(11)
C59 H59A 0.9900
C59 H59B 0.9900
C59 C60 1.510(12)
C53 H53 0.9500
C53 C52 1.406(11)
C53 C54 1.361(12)
C52 C51 1.420(11)
C39 H39 0.9500
C51 H51 0.9500
C64 C68 1.485(11)
C1 H1 0.9500
C1 C2 1.353(12)
C1 C54 1.422(12)
C73 C75 1.511(11)
C75 H75A 0.9900
C75 H75B 0.9900
C75 C76 1.513(12)
C68 H68A 0.9900
C68 H68B 0.9900
C68 C69 1.538(10)
C34 H34 0.9500
C34 C33 1.366(11)
C33 H33 0.9500
C4 H4 0.9500
C55 C57 1.502(12)
C57 H57A 0.9800
C57 H57B 0.9800
C57 H57C 0.9800
C69 H69A 0.9900
C69 H69B 0.9900
C69 C70 1.506(13)
C66 H66A 0.9900
C66 H66B 0.9900
C66 C67 1.521(12)
C2 H2 0.9500
C54 H54 0.9500
C71 H71A 0.9800
C71 H71B 0.9800
C71 H71C 0.9800
C70 H70A 0.9800
C70 H70B 0.9800
C70 H70C 0.9800
C72 H72A 0.9800
C72 H72B 0.9800
C72 H72C 0.9800
C67 H67A 0.9800
C67 H67B 0.9800
C67 H67C 0.9800
C60 H60A 0.9800
C60 H60B 0.9800
C60 H60C 0.9800
C77 H77A 0.9800
C77 H77B 0.9800
C77 H77C 0.9800
C77 C76 1.494(12)
C76 H76A 0.9900
C76 H76B 0.9900
C61 H61A 0.9800
C61 H61B 0.9800
C61 H61C 0.9800
C78 H78A 0.9800
C78 H78B 0.9800
C78 H78C 0.9800
C62 H62A 0.9800
C62 H62B 0.9800
C62 H62C 0.9800
C79 H79A 0.9900
C79 H79B 0.9900
C80 H80A 0.9900
C80 H80B 0.9900

loop_
_geom_torsion_atom_site_label_1
_geom_torsion_atom_site_label_2
_geom_torsion_atom_site_label_3
_geom_torsion_atom_site_label_4
_geom_torsion
Se2 C64 C68 C69 -20.3(9)
Se3 C74 C27 C28 179.3(6)
Se3 C74 C27 C26 4.6(9)
Se3 C73 C75 C76 -99.5(8)
O4 C22 C21 O3 -7.2(11)
O4 C22 C21 C20 175.8(7)
O1 C11 C12 O2 -6.0(11)
O1 C11 C12 C13 171.6(7)
C74 Se3 C73 C26 2.0(6)
C74 Se3 C73 C75 -174.9(6)
C8 C49 C50 C5 -13.0(11)
C8 C49 C50 C51 166.3(7)
C8 C49 C48 C47 0.0(12)
C8 C7 C56 Se1 -168.0(6)
C8 C7 C56 C58 11.0(13)
C6 C7 C56 Se1 3.0(8)
C6 C7 C56 C58 -178.1(8)
C6 C5 C4 C3 -178.5(7)
C49 C8 C7 C6 4.4(10)
C49 C8 C7 C56 175.1(7)
C49 C8 C9 C10 -2.8(11)
C49 C50 C5 C6 0.1(11)
C49 C50 C5 C4 177.1(7)
C49 C50 C51 C52 179.6(7)
C7 C8 C49 C50 10.6(11)
C7 C8 C49 C48 -169.4(7)
C7 C8 C9 C10 169.9(7)
C7 C6 C5 C50 14.9(11)
C7 C6 C5 C4 -162.0(7)
C7 C6 C55 Se1 3.7(9)
C7 C6 C55 C57 -172.7(8)
C18 C43 C44 C15 -12.3(11)
C18 C43 C44 C45 169.0(7)
C18 C43 C42 C41 -2.4(11)
C18 C17 C64 Se2 -167.2(6)
C18 C17 C64 C68 12.0(14)
C13 C46 C47 C48 179.0(7)
C13 C46 C47 C10 -3.9(11)
C13 C46 C45 C44 6.1(11)
C50 C49 C48 C47 -180.0(7)
C50 C5 C4 C3 4.5(12)
C46 C13 C12 O2 -177.2(7)
C46 C13 C12 C11 5.1(11)
C46 C13 C14 C15 -4.3(12)
C46 C47 C48 C49 173.0(7)
C46 C47 C10 C11 4.1(11)
C46 C47 C10 C9 -172.5(7)
C43 C18 C19 C20 0.7(11)
C43 C18 C17 C16 11.3(10)
C43 C18 C17 C64 -174.3(8)
C43 C44 C15 C16 5.5(11)
C43 C44 C15 C14 -178.7(7)
C43 C44 C45 C46 173.1(7)
C43 C42 C41 C20 1.9(12)
C43 C42 C41 C40 179.7(7)
C44 C43 C42 C41 -178.5(7)
C44 C15 C16 C17 9.8(11)
C44 C15 C16 C63 -174.0(8)
C44 C15 C14 C13 4.8(11)
C35 C30 C31 C32 -0.6(12)
C35 C34 C33 C32 -1.3(13)
C47 C46 C45 C44 -171.3(7)
C47 C10 C11 O1 -176.4(6)
C47 C10 C11 C12 0.3(11)
C47 C10 C9 C8 -1.4(12)
C23 C40 C41 C20 -2.3(10)
C23 C40 C41 C42 179.9(7)
C23 C40 C39 C38 -3.3(11)
C23 C22 C21 O3 177.5(7)
C23 C22 C21 C20 0.5(11)
C15 C44 C45 C46 -5.7(11)
C15 C16 C17 C18 -18.1(10)
C15 C16 C17 C64 167.0(7)
C15 C16 C63 Se2 -169.6(6)
C15 C16 C63 C65 10.9(14)
C45 C46 C47 C48 -3.6(12)
C45 C46 C47 C10 173.5(7)
C45 C44 C15 C16 -175.8(7)
C45 C44 C15 C14 0.0(11)
C19 C18 C43 C44 177.2(7)
C19 C18 C43 C42 1.1(11)
C19 C18 C17 C16 -162.1(7)
C19 C18 C17 C64 12.3(12)
C19 C20 C41 C40 -178.0(7)
C19 C20 C41 C42 -0.1(11)
C19 C20 C21 O3 1.8(11)
C19 C20 C21 C22 178.8(7)
C16 C15 C14 C13 -179.6(7)
C16 C17 C64 Se2 7.3(9)
C16 C17 C64 C68 -173.5(8)
C17 C18 C43 C44 3.7(11)
C17 C18 C43 C42 -172.4(7)
C17 C18 C19 C20 174.1(7)
C17 C16 C63 Se2 6.7(9)
C17 C16 C63 C65 -172.8(8)
C17 C64 C68 C69 160.5(8)
C28 C37 C38 C25 -7.1(10)
C28 C37 C38 C39 175.8(7)
C28 C37 C36 C35 1.0(11)
C28 C29 C30 C35 -2.0(12)
C28 C29 C30 C31 -179.7(8)
C48 C49 C50 C5 167.0(7)
C48 C49 C50 C51 -13.7(11)
C48 C47 C10 C11 -178.6(7)
C48 C47 C10 C9 4.8(10)
C37 C28 C29 C30 2.7(12)
C37 C28 C27 C74 -158.7(8)
C37 C28 C27 C26 15.6(11)
C37 C38 C25 C24 -169.3(7)
C37 C38 C25 C26 16.6(11)
C37 C38 C39 C40 174.3(7)
C5 C6 C7 C8 -17.1(10)
C5 C6 C7 C56 171.0(7)
C5 C6 C55 Se1 -171.4(6)
C5 C6 C55 C57 12.2(15)
C5 C50 C51 C52 -1.1(12)
C38 C37 C36 C35 -172.3(7)
C38 C25 C24 C23 -7.0(11)
C38 C25 C26 C27 -9.7(11)
C38 C25 C26 C73 160.7(8)
C10 C47 C48 C49 -4.2(11)
C10 C11 C12 O2 177.4(7)
C10 C11 C12 C13 -5.0(12)
C40 C23 C24 C25 0.8(12)
C40 C23 C22 O4 -176.1(7)
C40 C23 C22 C21 -0.8(11)
C42 C43 C44 C15 163.6(7)
C42 C43 C44 C45 -15.0(11)
C25 C38 C39 C40 -2.9(11)
C25 C26 C27 C74 168.5(7)
C25 C26 C27 C28 -6.5(11)
C25 C26 C73 Se3 -170.6(6)
C25 C26 C73 C75 5.5(15)
C41 C20 C19 C18 -1.2(11)
C41 C20 C21 O3 -178.3(7)
C41 C20 C21 C22 -1.2(12)
C41 C40 C39 C38 177.2(7)
C29 C28 C37 C38 171.4(7)
C29 C28 C37 C36 -2.1(11)
C29 C28 C27 C74 21.0(12)
C29 C28 C27 C26 -164.6(7)
C29 C30 C31 C32 177.1(8)
C11 C10 C9 C8 -177.9(7)
C12 C13 C46 C47 -0.5(11)
C12 C13 C46 C45 -178.2(7)
C12 C13 C14 C15 172.7(7)
C56 Se1 C55 C6 -1.7(6)
C56 Se1 C55 C57 175.4(6)
C56 C58 C59 C60 179.8(7)
C30 C35 C36 C37 -0.4(12)
C30 C35 C34 C33 0.9(12)
C30 C31 C32 C33 0.1(12)
C24 C23 C40 C41 -176.1(7)
C24 C23 C40 C39 4.3(11)
C24 C23 C22 O4 1.6(11)
C24 C23 C22 C21 177.0(7)
C24 C25 C26 C27 176.3(7)
C24 C25 C26 C73 -13.2(13)
C26 C25 C24 C23 167.0(7)
C26 C73 C75 C76 84.5(12)
C22 C23 C40 C41 1.7(11)
C22 C23 C40 C39 -177.9(7)
C22 C23 C24 C25 -177.0(7)
C14 C13 C46 C47 176.5(7)
C14 C13 C46 C45 -1.1(10)
C14 C13 C12 O2 5.9(11)
C14 C13 C12 C11 -171.8(8)
C14 C15 C16 C17 -165.8(7)
C14 C15 C16 C63 10.4(12)
C31 C32 C33 C34 0.8(12)
C27 C28 C37 C38 -8.9(10)
C27 C28 C37 C36 177.6(7)
C27 C28 C29 C30 -177.0(7)
C27 C26 C73 Se3 0.1(9)
C27 C26 C73 C75 176.2(8)
C9 C8 C49 C50 -176.6(7)
C9 C8 C49 C48 3.5(11)
C9 C8 C7 C6 -168.0(7)
C9 C8 C7 C56 2.7(12)
C9 C10 C11 O1 0.1(11)
C9 C10 C11 C12 176.9(7)
C36 C35 C30 C29 0.8(11)
C36 C35 C30 C31 178.6(7)
C36 C35 C34 C33 -177.5(8)
C36 C37 C38 C25 166.0(7)
C36 C37 C38 C39 -11.1(11)
C3 C52 C51 C50 2.1(12)
C59 C58 C56 Se1 -11.6(9)
C59 C58 C56 C7 169.5(8)
C53 C52 C51 C50 -176.1(8)
C52 C3 C4 C5 -3.5(12)
C52 C3 C2 C1 0.3(12)
C52 C53 C54 C1 -0.7(13)
C63 Se2 C64 C17 -2.9(6)
C63 Se2 C64 C68 177.8(6)
C63 C65 C66 C67 -173.2(7)
C63 C16 C17 C18 165.3(7)
C63 C16 C17 C64 -9.6(10)
C21 C20 C19 C18 178.7(7)
C21 C20 C41 C40 2.1(11)
C21 C20 C41 C42 -180.0(7)
C39 C38 C25 C24 7.9(11)
C39 C38 C25 C26 -166.2(7)
C39 C40 C41 C20 177.2(7)
C39 C40 C41 C42 -0.7(12)
C51 C50 C5 C6 -179.2(7)
C51 C50 C5 C4 -2.2(11)
C64 Se2 C63 C65 177.4(7)
C64 Se2 C63 C16 -2.2(6)
C64 C68 C69 C70 -178.1(7)
C73 Se3 C74 C27 -3.7(6)
C73 Se3 C74 C78 175.6(8)
C73 C26 C27 C74 -3.2(10)
C73 C26 C27 C28 -178.1(7)
C73 C75 C76 C77 -178.7(7)
C34 C35 C30 C29 -177.7(7)
C34 C35 C30 C31 0.0(11)
C34 C35 C36 C37 178.1(7)
C4 C3 C52 C53 178.4(7)
C4 C3 C52 C51 0.1(11)
C4 C3 C2 C1 -178.8(8)
C55 Se1 C56 C7 -0.8(6)
C55 Se1 C56 C58 -180.0(6)
C55 C6 C7 C8 167.4(7)
C55 C6 C7 C56 -4.5(10)
C55 C6 C5 C50 -170.3(8)
C55 C6 C5 C4 12.9(13)
C66 C65 C63 Se2 -16.2(10)
C66 C65 C63 C16 163.3(8)
C2 C3 C52 C53 -0.7(11)
C2 C3 C52 C51 -179.0(7)
C2 C3 C4 C5 175.6(8)
C2 C1 C54 C53 0.3(13)
C54 C53 C52 C3 0.9(12)
C54 C53 C52 C51 179.1(8)
C54 C1 C2 C3 -0.1(13)
C71 O3 C21 C20 -85.6(9)
C71 O3 C21 C22 97.3(9)
C72 O4 C22 C23 -96.3(8)
C72 O4 C22 C21 88.3(8)
C61 O1 C11 C10 -93.2(8)
C61 O1 C11 C12 90.2(9)
C78 C74 C27 C28 0.1(14)
C78 C74 C27 C26 -174.6(9)
C62 O2 C12 C13 -104.5(8)
C62 O2 C12 C11 73.3(10)
